data_7109233
loop_
_publ_author_name
'Dipak Samanta'
'Partha Sarathi Mukherjee'

_publ_section_title
;
 Multicomponent self-sorting of a Pd7 molecular boat and its use in
 catalytic Knoevenagel condensation
;
_journal_name_full Chem.Commun.
_journal_page_first 4307
_journal_paper_doi 10.1039/c2cc37377g
_journal_volume 49
_journal_year 2013
_chemical_formula_moiety '2(C108 H164 N42 Pd7), 28(N O3), 39(O)'
_chemical_formula_sum 'C216 H328 N112 O123 Pd14'
_chemical_formula_weight 7951.50
_chemical_name_systematic
;
?
;
_space_group_IT_number 2
_symmetry_cell_setting triclinic
_symmetry_space_group_name_Hall '-P 1'
_symmetry_space_group_name_H-M 'P -1'
_atom_sites_solution_hydrogens geom
_atom_sites_solution_primary direct
_atom_sites_solution_secondary difmap
_audit_creation_method SHELXL-97
_cell_angle_alpha 77.330(5)
_cell_angle_beta 71.749(5)
_cell_angle_gamma 86.769(5)
_cell_formula_units_Z 1
_cell_length_a 17.839(5)
_cell_length_b 21.154(5)
_cell_length_c 23.344(5)
_cell_measurement_temperature 90(2)
_cell_volume 8162(3)
_computing_cell_refinement 'Bruker saint'
_computing_data_collection 'Bruker kappa Apex-II ccd'
_computing_data_reduction 'Bruker saint'
_computing_molecular_graphics ORTEP-III
_computing_publication_material WinGXv1.80.05
_computing_structure_refinement 'SHELXL-97 (Sheldrick, 2008)'
_computing_structure_solution SHELXS-97
_diffrn_ambient_temperature 90(2)
_diffrn_detector_area_resol_mean 0.3
_diffrn_measured_fraction_theta_full 0.958
_diffrn_measured_fraction_theta_max 0.958
_diffrn_measurement_device_type 'Bruker APEX-II CCD'
_diffrn_measurement_method '\f and \w scans'
_diffrn_radiation_monochromator graphite
_diffrn_radiation_source 'fine-focus sealed tube'
_diffrn_radiation_type MoK\a
_diffrn_radiation_wavelength 0.71073
_diffrn_reflns_av_R_equivalents 0.1378
_diffrn_reflns_av_sigmaI/netI 0.3240
_diffrn_reflns_limit_h_max 25
_diffrn_reflns_limit_h_min -23
_diffrn_reflns_limit_k_max 30
_diffrn_reflns_limit_k_min -30
_diffrn_reflns_limit_l_max 33
_diffrn_reflns_limit_l_min -30
_diffrn_reflns_number 158936
_diffrn_reflns_theta_full 30.71
_diffrn_reflns_theta_max 30.71
_diffrn_reflns_theta_min 1.20
_exptl_absorpt_coefficient_mu 0.857
_exptl_absorpt_correction_T_max 0.9584
_exptl_absorpt_correction_T_min 0.9192
_exptl_absorpt_correction_type empirical
_exptl_absorpt_process_details SADABS
_exptl_crystal_colour colorless
_exptl_crystal_density_diffrn 1.618
_exptl_crystal_density_method 'not measured'
_exptl_crystal_description rectangular
_exptl_crystal_F_000 4036
_exptl_crystal_size_max 0.10
_exptl_crystal_size_mid 0.08
_exptl_crystal_size_min 0.05
_refine_diff_density_max 2.647
_refine_diff_density_min -1.524
_refine_diff_density_rms 0.190
_refine_ls_extinction_method none
_refine_ls_goodness_of_fit_ref 0.987
_refine_ls_hydrogen_treatment mixed
_refine_ls_matrix_type full
_refine_ls_number_parameters 1995
_refine_ls_number_reflns 48617
_refine_ls_number_restraints 1
_refine_ls_restrained_S_all 0.987
_refine_ls_R_factor_all 0.3142
_refine_ls_R_factor_gt 0.1109
_refine_ls_shift/su_max 11.250
_refine_ls_shift/su_mean 0.206
_refine_ls_structure_factor_coef Fsqd
_refine_ls_weighting_details 'calc w=1/[\s^2^(Fo^2^)+(0.1724P)^2^+0.0000P] where P=(Fo^2^+2Fc^2^)/3'
_refine_ls_weighting_scheme calc
_refine_ls_wR_factor_gt 0.2734
_refine_ls_wR_factor_ref 0.3707
_reflns_number_gt 15309
_reflns_number_total 48617
_reflns_threshold_expression >2\s(I)
_cod_data_source_file c2cc37377g.txt
_cod_data_source_block Complex1
_cod_database_code 7109233

loop_
_symmetry_equiv_pos_as_xyz
'x, y, z'
'-x, -y, -z'

loop_
_atom_site_label
_atom_site_type_symbol
_atom_site_fract_x
_atom_site_fract_y
_atom_site_fract_z
_atom_site_U_iso_or_equiv
_atom_site_adp_type
_atom_site_occupancy
_atom_site_symmetry_multiplicity
_atom_site_calc_flag
_atom_site_refinement_flags
O24 O 0.103(2) -1.7180(19) 3.1816(18) 0.331(18) Uiso 1 1 d .
O36 O -0.098(2) -1.5418(18) 3.5080(17) 0.303(16) Uiso 1 1 d .
O34 O -0.1876(11) -1.5992(9) 3.4923(8) 0.141(6) Uiso 1 1 d .
O35 O -0.2387(13) -1.5111(10) 3.5487(10) 0.175(7) Uiso 1 1 d .
N50 N 0.044(3) -1.7646(16) 3.2028(19) 0.265(17) Uiso 1 1 d D
N54 N -0.171(3) -1.551(2) 3.509(2) 0.284(19) Uiso 1 1 d .
O8 O 0.097(2) -1.6951(15) 2.9067(14) 0.277(13) Uiso 1 1 d .
O19 O -0.1329(9) -2.0265(7) 3.5500(6) 0.093(4) Uiso 1 1 d .
O20 O -0.058(3) -1.9931(19) 3.490(2) 0.279(16) Uiso 1 1 d .
N49 N -0.115(7) -2.010(6) 3.556(6) 0.87(8) Uiso 1 1 d .
O21 O -0.028(4) -2.049(3) 3.560(3) 0.43(3) Uiso 1 1 d .
Pd7 Pd -0.00272(5) -1.44435(4) 3.25078(4) 0.0371(2) Uani 1 1 d .
Pd6 Pd -0.26059(5) -1.97324(5) 3.36436(4) 0.0393(2) Uani 1 1 d .
Pd2 Pd -0.31598(5) -1.71282(5) 3.57020(4) 0.0399(3) Uani 1 1 d .
Pd4 Pd 0.31103(5) -1.73330(5) 2.86154(4) 0.0464(3) Uani 1 1 d .
Pd1 Pd -0.29024(5) -1.76584(5) 3.01563(4) 0.0407(3) Uani 1 1 d .
Pd3 Pd 0.36405(5) -1.66663(5) 3.39098(4) 0.0417(3) Uani 1 1 d .
Pd5 Pd 0.32070(6) -1.94710(5) 3.21359(5) 0.0445(3) Uani 1 1 d .
C62 C 0.3883(7) -1.7310(6) 3.0092(6) 0.050(3) Uani 1 1 d .
H62 H 0.4231 -1.7442 3.0319 0.061 Uiso 1 1 calc R
N18 N -0.3255(5) -1.7033(4) 3.3918(4) 0.031(2) Uani 1 1 d .
C54 C -0.2868(6) -1.6915(5) 3.2259(5) 0.032(3) Uani 1 1 d .
N36 N -0.1148(6) -1.8129(5) 3.5047(4) 0.041(2) Uani 1 1 d .
N30 N -0.1156(5) -1.9080(5) 3.1849(4) 0.038(2) Uani 1 1 d .
N22 N 0.3656(6) -1.6588(5) 3.2112(5) 0.043(2) Uani 1 1 d .
C55 C -0.3152(6) -1.7137(5) 3.2896(5) 0.034(3) Uani 1 1 d .
H55 H -0.3470 -1.7508 3.3062 0.040 Uiso 1 1 calc R
N32 N 0.1689(5) -1.8957(5) 3.1079(4) 0.039(2) Uani 1 1 d .
N16 N -0.3099(5) -1.7233(4) 3.1855(4) 0.036(2) Uani 1 1 d .
C65 C 0.1592(8) -1.4811(7) 3.0862(6) 0.051(3) Uani 1 1 d .
H65 H 0.1818 -1.4753 3.0437 0.061 Uiso 1 1 calc R
N17 N -0.3367(5) -1.7182(4) 3.4903(4) 0.034(2) Uani 1 1 d .
N23 N 0.3321(6) -1.7190(5) 2.9377(4) 0.047(3) Uani 1 1 d .
C72 C 0.2561(8) -1.6041(6) 3.0735(6) 0.048(3) Uani 1 1 d .
H72 H 0.2323 -1.5912 3.0426 0.057 Uiso 1 1 calc R
N34 N 0.1637(5) -1.8785(5) 2.9851(4) 0.041(2) Uani 1 1 d .
N28 N -0.1222(6) -1.8924(5) 3.0627(4) 0.040(2) Uani 1 1 d .
C85 C -0.0479(6) -1.8988(6) 3.0744(5) 0.039(3) Uani 1 1 d .
N25 N 0.0834(6) -1.4696(5) 3.1801(5) 0.043(2) Uani 1 1 d .
N39 N 0.2642(6) -1.8774(6) 3.2575(5) 0.049(3) Uani 1 1 d .
C68 C 0.2785(7) -1.5897(6) 3.1673(5) 0.041(3) Uani 1 1 d .
H68 H 0.2702 -1.5660 3.1979 0.050 Uiso 1 1 calc R
N41 N -0.2053(5) -1.9052(5) 3.3845(4) 0.038(2) Uani 1 1 d .
C108 C 0.0305(6) -1.7979(6) 3.4642(6) 0.042(3) Uani 1 1 d .
H108 H 0.0309 -1.7841 3.4993 0.050 Uiso 1 1 calc R
N19 N -0.0798(5) -1.4850(4) 3.2214(5) 0.036(2) Uani 1 1 d .
N15 N -0.3139(5) -1.7523(5) 3.1030(4) 0.037(2) Uani 1 1 d .
N38 N 0.1758(6) -1.7901(5) 3.4222(5) 0.046(3) Uani 1 1 d .
N24 N 0.3308(6) -1.6871(5) 3.0213(4) 0.044(3) Uani 1 1 d .
N35 N -0.2268(5) -1.7758(5) 3.5498(4) 0.038(2) Uani 1 1 d .
N29 N -0.2026(5) -1.9366(5) 3.2759(4) 0.039(2) Uani 1 1 d .
N20 N -0.1625(6) -1.5536(5) 3.2184(5) 0.042(2) Uani 1 1 d .
C86 C 0.0199(7) -1.8901(7) 3.0253(6) 0.050(3) Uani 1 1 d .
H86 H 0.0175 -1.8844 2.9852 0.059 Uiso 1 1 calc R
C77 C -0.2268(7) -1.8805(6) 3.2432(5) 0.040(3) Uani 1 1 d .
H77 H -0.2738 -1.8594 3.2578 0.048 Uiso 1 1 calc R
C69 C 0.3307(7) -1.6396(6) 3.1633(5) 0.044(3) Uani 1 1 d .
C56 C -0.2965(6) -1.6813(6) 3.3274(5) 0.034(3) Uani 1 1 d .
N26 N 0.1778(6) -1.5264(5) 3.1306(5) 0.048(3) Uani 1 1 d .
C45 C -0.3672(6) -1.7715(5) 3.2047(5) 0.034(3) Uani 1 1 d .
H45 H -0.3983 -1.7881 3.2449 0.041 Uiso 1 1 calc R
C74 C -0.1864(7) -1.9361(6) 3.0863(5) 0.043(3) Uani 1 1 d .
H74 H -0.1869 -1.9787 3.1080 0.052 Uiso 1 1 calc R
N33 N 0.2552(6) -1.8173(6) 2.9130(4) 0.048(3) Uani 1 1 d .
C70 C 0.3484(7) -1.6712(6) 3.1147(5) 0.043(3) Uani 1 1 d .
H70 H 0.3851 -1.7043 3.1124 0.052 Uiso 1 1 calc R
C103 C -0.0393(7) -1.8153(6) 3.4571(6) 0.047(3) Uani 1 1 d .
N42 N -0.1127(6) -1.8529(5) 3.3969(5) 0.048(3) Uani 1 1 d .
N21 N 0.3827(6) -1.6708(5) 3.3022(4) 0.042(2) Uani 1 1 d .
N27 N -0.2226(6) -1.8412(5) 3.0378(4) 0.044(3) Uani 1 1 d .
N40 N 0.1709(6) -1.8317(6) 3.3177(5) 0.049(3) Uani 1 1 d .
C96 C -0.2272(7) -1.8416(6) 3.3812(5) 0.038(3) Uani 1 1 d .
H96 H -0.2735 -1.8247 3.3738 0.046 Uiso 1 1 calc R
C71 C 0.3120(6) -1.6538(6) 3.0698(6) 0.042(3) Uani 1 1 d .
C107 C 0.1005(7) -1.8018(7) 3.4165(5) 0.048(3) Uani 1 1 d .
C87 C 0.0918(7) -1.8900(7) 3.0360(5) 0.045(3) Uani 1 1 d .
C98 C 0.2820(8) -1.8115(6) 3.2445(6) 0.043(3) Uani 1 1 d .
H98 H 0.3263 -1.7906 3.2146 0.052 Uiso 1 1 calc R
C104 C -0.0396(7) -1.8390(8) 3.4055(6) 0.055(4) Uani 1 1 d .
C57 C -0.2480(7) -1.6273(6) 3.3048(6) 0.042(3) Uani 1 1 d .
H57 H -0.2369 -1.6045 3.3311 0.051 Uiso 1 1 calc R
C76 C -0.1342(7) -1.9523(7) 3.2381(5) 0.044(3) Uani 1 1 d .
H76 H -0.1043 -1.9882 3.2473 0.053 Uiso 1 1 calc R
C47 C -0.3886(6) -1.7455(6) 3.4253(5) 0.037(3) Uani 1 1 d .
H47 H -0.4214 -1.7639 3.4092 0.044 Uiso 1 1 calc R
C88 C 0.0943(7) -1.8993(7) 3.0956(6) 0.049(3) Uani 1 1 d .
N31 N 0.2608(6) -1.9167(6) 3.1520(4) 0.047(3) Uani 1 1 d .
C46 C -0.2967(7) -1.6870(6) 3.4346(5) 0.038(3) Uani 1 1 d .
H46 H -0.2551 -1.6581 3.4256 0.046 Uiso 1 1 calc R
C44 C -0.3685(6) -1.7895(6) 3.1525(5) 0.037(3) Uani 1 1 d .
H44 H -0.4009 -1.8215 3.1507 0.044 Uiso 1 1 calc R
C79 C 0.1918(7) -1.9365(7) 3.1512(6) 0.047(3) Uani 1 1 d .
H79 H 0.1638 -1.9732 3.1769 0.057 Uiso 1 1 calc R
C52 C -0.2166(7) -1.6083(5) 3.2416(6) 0.038(3) Uani 1 1 d .
C67 C 0.2372(7) -1.5753(7) 3.1228(6) 0.049(3) Uani 1 1 d .
C99 C 0.2249(7) -1.7838(7) 3.2820(6) 0.050(3) Uani 1 1 d .
H99 H 0.2219 -1.7402 3.2839 0.060 Uiso 1 1 calc R
C78 C -0.1733(7) -1.8609(7) 3.1879(6) 0.048(3) Uani 1 1 d .
H78 H -0.1744 -1.8240 3.1580 0.058 Uiso 1 1 calc R
C102 C 0.2989(7) -1.8024(6) 3.4179(5) 0.039(3) Uani 1 1 d .
H102 H 0.3470 -1.8219 3.4176 0.047 Uiso 1 1 calc R
C43 C -0.2817(7) -1.7134(6) 3.1244(6) 0.045(3) Uani 1 1 d .
H43 H -0.2434 -1.6824 3.1000 0.054 Uiso 1 1 calc R
C61 C 0.2967(8) -1.6813(7) 2.9754(5) 0.054(4) Uani 1 1 d .
H61 H 0.2545 -1.6546 2.9716 0.065 Uiso 1 1 calc R
C59 C 0.4382(7) -1.7063(7) 3.2682(6) 0.052(4) Uani 1 1 d .
H59 H 0.4763 -1.7317 3.2814 0.062 Uiso 1 1 calc R
C90 C -0.0461(7) -1.9063(6) 3.1333(5) 0.040(3) Uani 1 1 d .
C83 C 0.2866(8) -1.8763(7) 2.9278(6) 0.050(3) Uani 1 1 d .
H83 H 0.3382 -1.8885 2.9102 0.060 Uiso 1 1 calc R
C75 C -0.2474(7) -1.9038(6) 3.0709(6) 0.044(3) Uani 1 1 d .
H75 H -0.2980 -1.9207 3.0809 0.053 Uiso 1 1 calc R
C106 C 0.0989(7) -1.8258(7) 3.3663(6) 0.049(3) Uani 1 1 d .
C53 C -0.2351(7) -1.6382(6) 3.2002(6) 0.044(3) Uani 1 1 d .
H53 H -0.2143 -1.6235 3.1577 0.052 Uiso 1 1 calc R
C51 C -0.1563(7) -1.5047(6) 3.1664(6) 0.044(3) Uani 1 1 d .
H51 H -0.1819 -1.5015 3.1368 0.053 Uiso 1 1 calc R
C82 C 0.1793(7) -1.8202(8) 2.9474(6) 0.049(3) Uani 1 1 d .
H82 H 0.1432 -1.7869 2.9454 0.058 Uiso 1 1 calc R
C80 C 0.2249(8) -1.8485(6) 3.0810(6) 0.048(3) Uani 1 1 d .
H80 H 0.2234 -1.8134 3.0494 0.057 Uiso 1 1 calc R
C49 C -0.1158(7) -1.5393(6) 3.2484(6) 0.042(3) Uani 1 1 d .
H49 H -0.1099 -1.5654 3.2843 0.050 Uiso 1 1 calc R
C64 C 0.1304(8) -1.5203(6) 3.1873(6) 0.046(3) Uani 1 1 d .
H64 H 0.1307 -1.5467 3.2247 0.056 Uiso 1 1 calc R
C93 C -0.1627(8) -1.8648(7) 3.5341(6) 0.052(3) Uani 1 1 d .
H93 H -0.1496 -1.9082 3.5352 0.062 Uiso 1 1 calc R
C91 C -0.1537(7) -1.7589(6) 3.5140(5) 0.041(3) Uani 1 1 d .
H91 H -0.1335 -1.7169 3.4983 0.049 Uiso 1 1 calc R
C73 C -0.1459(6) -1.8364(7) 3.0348(5) 0.045(3) Uani 1 1 d .
H73 H -0.1143 -1.7994 3.0161 0.054 Uiso 1 1 calc R
C63 C 0.3876(7) -1.7523(7) 2.9600(6) 0.048(3) Uani 1 1 d .
H63 H 0.4195 -1.7844 2.9438 0.058 Uiso 1 1 calc R
C92 C -0.2338(9) -1.8411(7) 3.5618(6) 0.052(3) Uani 1 1 d .
H92 H -0.2793 -1.8654 3.5850 0.062 Uiso 1 1 calc R
C58 C 0.3394(7) -1.6426(6) 3.2670(6) 0.044(3) Uani 1 1 d .
H58 H 0.2971 -1.6155 3.2790 0.053 Uiso 1 1 calc R
C105 C 0.0280(8) -1.8450(8) 3.3605(7) 0.067(4) Uani 1 1 d .
H105 H 0.0276 -1.8614 3.3267 0.081 Uiso 1 1 calc R
N37 N 0.2835(5) -1.7375(5) 3.4133(4) 0.042(2) Uani 1 1 d .
C97 C 0.1939(7) -1.8878(8) 3.3024(6) 0.051(4) Uani 1 1 d .
H97 H 0.1667 -1.9271 3.3193 0.062 Uiso 1 1 calc R
C101 C 0.2323(7) -1.8329(7) 3.4229(6) 0.051(3) Uani 1 1 d .
H101 H 0.2270 -1.8772 3.4263 0.061 Uiso 1 1 calc R
C84 C 0.2284(7) -1.9151(7) 2.9737(6) 0.052(3) Uani 1 1 d .
H84 H 0.2332 -1.9579 2.9928 0.063 Uiso 1 1 calc R
C66 C 0.0987(7) -1.4452(7) 3.1182(7) 0.052(3) Uani 1 1 d .
H66 H 0.0732 -1.4105 3.1005 0.062 Uiso 1 1 calc R
C94 C -0.1368(7) -1.9107(6) 3.3942(5) 0.043(3) Uani 1 1 d .
H94 H -0.1089 -1.9490 3.3986 0.052 Uiso 1 1 calc R
C60 C 0.4283(7) -1.6983(7) 3.2119(6) 0.054(4) Uani 1 1 d .
H60 H 0.4588 -1.7166 3.1795 0.065 Uiso 1 1 calc R
C50 C -0.1027(7) -1.4622(6) 3.1699(6) 0.045(3) Uani 1 1 d .
H50 H -0.0848 -1.4237 3.1414 0.054 Uiso 1 1 calc R
C89 C 0.0275(6) -1.9089(6) 3.1448(6) 0.045(3) Uani 1 1 d .
H89 H 0.0301 -1.9170 3.1849 0.054 Uiso 1 1 calc R
C100 C 0.2052(7) -1.7310(7) 3.4175(6) 0.046(3) Uani 1 1 d .
H100 H 0.1771 -1.6926 3.4171 0.056 Uiso 1 1 calc R
C81 C 0.2831(7) -1.8603(6) 3.1071(6) 0.047(3) Uani 1 1 d .
H81 H 0.3288 -1.8357 3.0971 0.056 Uiso 1 1 calc R
N3 N -0.4035(6) -1.6479(5) 3.5889(5) 0.051(3) Uani 1 1 d .
N5 N 0.4478(6) -1.5947(5) 3.3669(5) 0.047(3) Uani 1 1 d .
N13 N -0.0906(6) -1.4186(5) 3.3230(5) 0.047(3) Uani 1 1 d .
N14 N 0.0730(6) -1.4030(5) 3.2818(5) 0.052(3) Uani 1 1 d .
N10 N 0.3755(7) -2.0197(6) 3.1724(7) 0.068(4) Uani 1 1 d .
N4 N -0.3017(7) -1.7091(6) 3.6525(6) 0.061(3) Uani 1 1 d .
N1 N -0.3561(6) -1.6869(5) 2.9902(5) 0.048(3) Uani 1 1 d .
N8 N 0.2952(6) -1.7465(6) 2.7821(5) 0.055(3) Uani 1 1 d .
N11 N -0.3286(7) -2.0042(6) 3.4544(5) 0.060(3) Uani 1 1 d .
N9 N 0.3839(7) -1.9766(6) 3.2752(5) 0.056(3) Uani 1 1 d .
N6 N 0.3494(7) -1.6638(5) 3.4809(5) 0.055(3) Uani 1 1 d .
N7 N 0.3663(8) -1.6499(6) 2.8104(5) 0.068(4) Uani 1 1 d .
C1 C -0.4306(7) -1.6805(7) 3.0396(5) 0.047(3) Uani 1 1 d .
H1A H -0.4620 -1.7193 3.0504 0.071 Uiso 1 1 calc R
H1B H -0.4595 -1.6442 3.0250 0.071 Uiso 1 1 calc R
H1C H -0.4187 -1.6740 3.0752 0.071 Uiso 1 1 calc R
C48 C -0.3935(6) -1.7546(5) 3.4840(5) 0.033(3) Uani 1 1 d .
H48 H -0.4301 -1.7816 3.5162 0.040 Uiso 1 1 calc R
O31 O -0.3992(5) -1.8660(4) 3.3456(4) 0.054(2) Uani 1 1 d .
O33 O -0.5026(5) -1.8070(5) 3.3688(5) 0.072(3) Uani 1 1 d .
N53 N -0.4723(6) -1.8624(6) 3.3701(5) 0.045(3) Uani 1 1 d .
O32 O -0.5140(5) -1.9117(5) 3.3965(4) 0.058(3) Uani 1 1 d .
N52 N -0.4738(8) -1.8483(7) 3.6289(6) 0.059(3) Uani 1 1 d .
O28 O -0.5340(7) -1.8189(6) 3.6221(7) 0.099(4) Uani 1 1 d .
N2 N -0.2701(6) -1.7803(7) 2.9288(5) 0.060(3) Uani 1 1 d .
O13 O -0.4562(6) -1.8926(5) 3.1142(5) 0.073(3) Uani 1 1 d .
N47 N -0.4979(7) -1.8485(6) 3.0922(6) 0.056(3) Uani 1 1 d .
C4 C -0.3048(8) -1.7252(8) 2.8949(6) 0.068(4) Uani 1 1 d .
H4A H -0.3157 -1.7381 2.8609 0.081 Uiso 1 1 calc R
H4B H -0.2671 -1.6895 2.8779 0.081 Uiso 1 1 calc R
O29 O -0.4536(9) -1.8936(6) 3.6043(6) 0.108(5) Uani 1 1 d .
O15 O -0.5457(5) -1.8173(4) 3.1276(4) 0.055(2) Uani 1 1 d .
O14 O -0.4943(7) -1.8401(6) 3.0378(5) 0.088(4) Uani 1 1 d .
C41 C 0.1324(7) -1.3576(7) 3.2288(6) 0.057(4) Uani 1 1 d .
H41A H 0.1651 -1.3823 3.2005 0.085 Uiso 1 1 calc R
H41B H 0.1649 -1.3365 3.2451 0.085 Uiso 1 1 calc R
H41C H 0.1045 -1.3256 3.2075 0.085 Uiso 1 1 calc R
N12 N -0.3125(8) -2.0447(6) 3.3422(6) 0.072(4) Uani 1 1 d .
C31 C -0.3739(9) -1.9552(7) 3.4813(5) 0.061(4) Uani 1 1 d .
H31A H -0.4088 -1.9371 3.4581 0.091 Uiso 1 1 calc R
H31B H -0.3393 -1.9218 3.4809 0.091 Uiso 1 1 calc R
H31C H -0.4042 -1.9734 3.5231 0.091 Uiso 1 1 calc R
C5 C -0.3104(9) -1.8407(8) 2.9337(7) 0.067(5) Uani 1 1 d .
H5A H -0.2880 -1.8763 2.9559 0.100 Uiso 1 1 calc R
H5B H -0.3041 -1.8473 2.8930 0.100 Uiso 1 1 calc R
H5C H -0.3656 -1.8378 2.9552 0.100 Uiso 1 1 calc R
C3 C -0.3795(8) -1.7032(8) 2.9361(6) 0.062(4) Uani 1 1 d .
H3A H -0.4195 -1.7373 2.9513 0.075 Uiso 1 1 calc R
H3B H -0.3997 -1.6653 2.9141 0.075 Uiso 1 1 calc R
C11 C -0.2960(9) -1.7750(8) 3.6922(7) 0.068(4) Uani 1 1 d .
H11A H -0.3411 -1.8010 3.6977 0.103 Uiso 1 1 calc R
H11B H -0.2946 -1.7700 3.7317 0.103 Uiso 1 1 calc R
H11C H -0.2488 -1.7958 3.6724 0.103 Uiso 1 1 calc R
C18 C 0.3687(9) -1.7284(7) 3.5163(6) 0.060(4) Uani 1 1 d .
H18A H 0.3299 -1.7602 3.5206 0.090 Uiso 1 1 calc R
H18B H 0.3686 -1.7241 3.5564 0.090 Uiso 1 1 calc R
H18C H 0.4199 -1.7418 3.4942 0.090 Uiso 1 1 calc R
C36 C -0.3635(9) -2.0195(8) 3.3051(7) 0.068(4) Uani 1 1 d .
H36A H -0.4009 -1.9905 3.3250 0.102 Uiso 1 1 calc R
H36B H -0.3912 -2.0547 3.3004 0.102 Uiso 1 1 calc R
H36C H -0.3323 -1.9965 3.2652 0.102 Uiso 1 1 calc R
C2 C -0.3057(9) -1.6276(7) 2.9724(7) 0.068(4) Uani 1 1 d .
H2A H -0.2577 -1.6329 2.9407 0.101 Uiso 1 1 calc R
H2B H -0.2934 -1.6208 3.0078 0.101 Uiso 1 1 calc R
H2C H -0.3336 -1.5908 2.9573 0.101 Uiso 1 1 calc R
C39 C -0.0497(8) -1.3945(8) 3.3629(6) 0.060(4) Uani 1 1 d .
H39A H -0.0841 -1.3653 3.3857 0.072 Uiso 1 1 calc R
H39B H -0.0387 -1.4310 3.3923 0.072 Uiso 1 1 calc R
C95 C -0.1728(7) -1.8075(7) 3.3899(6) 0.047(3) Uani 1 1 d .
H95 H -0.1738 -1.7638 3.3913 0.056 Uiso 1 1 calc R
C7 C -0.4827(7) -1.6762(7) 3.6038(7) 0.062(4) Uani 1 1 d .
H7A H -0.4895 -1.7140 3.6366 0.092 Uiso 1 1 calc R
H7B H -0.4881 -1.6883 3.5680 0.092 Uiso 1 1 calc R
H7C H -0.5220 -1.6450 3.6166 0.092 Uiso 1 1 calc R
C10 C -0.3761(9) -1.6763(9) 3.6860(8) 0.075(5) Uani 1 1 d .
H10A H -0.4194 -1.7075 3.7040 0.090 Uiso 1 1 calc R
H10B H -0.3669 -1.6601 3.7191 0.090 Uiso 1 1 calc R
C14 C 0.5264(7) -1.6141(7) 3.3349(7) 0.065(4) Uani 1 1 d .
H14A H 0.5262 -1.6255 3.2973 0.098 Uiso 1 1 calc R
H14B H 0.5421 -1.6508 3.3607 0.098 Uiso 1 1 calc R
H14C H 0.5629 -1.5788 3.3254 0.098 Uiso 1 1 calc R
C21 C 0.3886(8) -1.6558(9) 2.7445(6) 0.068(4) Uani 1 1 d .
H21A H 0.4033 -1.6137 2.7171 0.081 Uiso 1 1 calc R
H21B H 0.4328 -1.6847 2.7353 0.081 Uiso 1 1 calc R
C23 C 0.3437(9) -1.8016(9) 2.7615(7) 0.080(5) Uani 1 1 d .
H23A H 0.3979 -1.7939 2.7571 0.120 Uiso 1 1 calc R
H23B H 0.3391 -1.8058 2.7226 0.120 Uiso 1 1 calc R
H23C H 0.3253 -1.8409 2.7917 0.120 Uiso 1 1 calc R
C37 C -0.1371(8) -1.3691(7) 3.2991(7) 0.062(4) Uani 1 1 d .
H37A H -0.1032 -1.3342 3.2715 0.093 Uiso 1 1 calc R
H37B H -0.1738 -1.3532 3.3325 0.093 Uiso 1 1 calc R
H37C H -0.1655 -1.3865 3.2771 0.093 Uiso 1 1 calc R
C8 C -0.3984(9) -1.5905(8) 3.5387(8) 0.081(5) Uani 1 1 d .
H8A H -0.3477 -1.5698 3.5270 0.122 Uiso 1 1 calc R
H8B H -0.4391 -1.5606 3.5527 0.122 Uiso 1 1 calc R
H8C H -0.4051 -1.6036 3.5038 0.122 Uiso 1 1 calc R
C22 C 0.3187(9) -1.6820(8) 2.7366(7) 0.075(5) Uani 1 1 d .
H22A H 0.3306 -1.6881 2.6947 0.091 Uiso 1 1 calc R
H22B H 0.2755 -1.6518 2.7440 0.091 Uiso 1 1 calc R
C40 C 0.0247(8) -1.3606(7) 3.3234(6) 0.059(4) Uani 1 1 d .
H40A H 0.0542 -1.3506 3.3490 0.071 Uiso 1 1 calc R
H40B H 0.0133 -1.3202 3.2988 0.071 Uiso 1 1 calc R
C9 C -0.3956(8) -1.6252(9) 3.6443(7) 0.071(5) Uani 1 1 d .
H9A H -0.3551 -1.5917 3.6304 0.085 Uiso 1 1 calc R
H9B H -0.4451 -1.6067 3.6649 0.085 Uiso 1 1 calc R
O11 O 0.3010(11) -1.4893(8) 3.2470(9) 0.136(6) Uani 1 1 d .
C42 C 0.1130(10) -1.4538(8) 3.3176(7) 0.073(5) Uani 1 1 d .
H42A H 0.1441 -1.4808 3.2910 0.110 Uiso 1 1 calc R
H42B H 0.0739 -1.4799 3.3514 0.110 Uiso 1 1 calc R
H42C H 0.1467 -1.4333 3.3333 0.110 Uiso 1 1 calc R
C38 C -0.1452(9) -1.4738(7) 3.3667(7) 0.077(5) Uani 1 1 d .
H38A H -0.1143 -1.5075 3.3829 0.115 Uiso 1 1 calc R
H38B H -0.1736 -1.4909 3.3445 0.115 Uiso 1 1 calc R
H38C H -0.1818 -1.4577 3.4000 0.115 Uiso 1 1 calc R
C6 C -0.1832(8) -1.7859(11) 2.8968(7) 0.097(7) Uani 1 1 d .
H6A H -0.1566 -1.7465 2.8936 0.145 Uiso 1 1 calc R
H6B H -0.1756 -1.7932 2.8562 0.145 Uiso 1 1 calc R
H6C H -0.1621 -1.8214 2.9202 0.145 Uiso 1 1 calc R
C24 C 0.2103(8) -1.7610(9) 2.7885(7) 0.075(5) Uani 1 1 d .
H24A H 0.1774 -1.7262 2.8019 0.113 Uiso 1 1 calc R
H24B H 0.1931 -1.8007 2.8182 0.113 Uiso 1 1 calc R
H24C H 0.2067 -1.7652 2.7493 0.113 Uiso 1 1 calc R
C28 C 0.4467(11) -2.0374(9) 3.1968(9) 0.092(6) Uiso 1 1 d .
H28A H 0.4610 -2.0820 3.1948 0.111 Uiso 1 1 calc R
H28B H 0.4914 -2.0099 3.1704 0.111 Uiso 1 1 calc R
C12 C -0.2345(10) -1.6700(9) 3.6444(7) 0.084(5) Uani 1 1 d .
H12A H -0.2383 -1.6282 3.6191 0.125 Uiso 1 1 calc R
H12B H -0.1872 -1.6907 3.6247 0.125 Uiso 1 1 calc R
H12C H -0.2333 -1.6648 3.6839 0.125 Uiso 1 1 calc R
C19 C 0.4437(10) -1.6336(10) 2.8196(7) 0.090(6) Uani 1 1 d .
H19A H 0.4800 -1.6684 2.8129 0.135 Uiso 1 1 calc R
H19B H 0.4334 -1.6276 2.8610 0.135 Uiso 1 1 calc R
H19C H 0.4661 -1.5945 2.7908 0.135 Uiso 1 1 calc R
C26 C 0.3313(11) -1.9950(9) 3.3394(7) 0.090(6) Uani 1 1 d .
H26A H 0.3009 -1.9582 3.3507 0.134 Uiso 1 1 calc R
H26B H 0.3625 -2.0093 3.3666 0.134 Uiso 1 1 calc R
H26C H 0.2963 -2.0294 3.3427 0.134 Uiso 1 1 calc R
C30 C 0.3150(13) -2.0745(7) 3.1886(9) 0.098(6) Uani 1 1 d .
H30A H 0.2916 -2.0862 3.2326 0.147 Uiso 1 1 calc R
H30B H 0.3408 -2.1115 3.1737 0.147 Uiso 1 1 calc R
H30C H 0.2746 -2.0602 3.1697 0.147 Uiso 1 1 calc R
C17 C 0.2686(12) -1.6471(10) 3.5145(8) 0.106(8) Uani 1 1 d .
H17A H 0.2325 -1.6805 3.5174 0.159 Uiso 1 1 calc R
H17B H 0.2543 -1.6067 3.4928 0.159 Uiso 1 1 calc R
H17C H 0.2664 -1.6433 3.5552 0.159 Uiso 1 1 calc R
C29 C 0.4085(10) -2.0050(9) 3.1057(8) 0.087(5) Uani 1 1 d .
H29A H 0.4475 -1.9711 3.0933 0.131 Uiso 1 1 calc R
H29B H 0.3673 -1.9912 3.0876 0.131 Uiso 1 1 calc R
H29C H 0.4326 -2.0431 3.0921 0.131 Uiso 1 1 calc R
O17 O -0.3534(11) -1.5757(8) 3.1183(9) 0.136(6) Uani 1 1 d .
C33 C -0.3840(13) -2.0547(9) 3.4483(10) 0.121(9) Uani 1 1 d .
H33A H -0.3999 -2.0863 3.4870 0.145 Uiso 1 1 calc R
H33B H -0.4313 -2.0325 3.4431 0.145 Uiso 1 1 calc R
C20 C 0.3111(11) -1.5954(8) 2.8202(8) 0.098(7) Uani 1 1 d .
H20A H 0.2967 -1.5919 2.8626 0.148 Uiso 1 1 calc R
H20B H 0.2646 -1.6032 2.8103 0.148 Uiso 1 1 calc R
H20C H 0.3363 -1.5558 2.7941 0.148 Uiso 1 1 calc R
C25 C 0.4377(11) -1.9235(8) 3.2690(9) 0.093(6) Uani 1 1 d .
H25A H 0.4074 -1.8870 3.2810 0.140 Uiso 1 1 calc R
H25B H 0.4704 -1.9113 3.2269 0.140 Uiso 1 1 calc R
H25C H 0.4703 -1.9376 3.2951 0.140 Uiso 1 1 calc R
C27 C 0.4310(11) -2.0303(10) 3.2558(8) 0.093(6) Uani 1 1 d .
H27A H 0.4813 -2.0274 3.2631 0.111 Uiso 1 1 calc R
H27B H 0.4050 -2.0698 3.2829 0.111 Uiso 1 1 calc R
C32 C -0.2763(11) -2.0291(13) 3.4928(8) 0.145(11) Uani 1 1 d .
H32A H -0.2441 -2.0630 3.4766 0.218 Uiso 1 1 calc R
H32B H -0.3080 -2.0459 3.5345 0.218 Uiso 1 1 calc R
H32C H -0.2431 -1.9945 3.4919 0.218 Uiso 1 1 calc R
O18 O -0.2310(15) -1.529(2) 3.0608(9) 0.28(2) Uani 1 1 d .
C13 C 0.4255(12) -1.5342(7) 3.3306(11) 0.116(8) Uani 1 1 d .
H13A H 0.4224 -1.5420 3.2924 0.173 Uiso 1 1 calc R
H13B H 0.4647 -1.5012 3.3221 0.173 Uiso 1 1 calc R
H13C H 0.3752 -1.5202 3.3537 0.173 Uiso 1 1 calc R
C35 C -0.2543(15) -2.0878(10) 3.3109(13) 0.148(11) Uani 1 1 d .
H35A H -0.2203 -2.1045 3.3354 0.222 Uiso 1 1 calc R
H35B H -0.2233 -2.0640 3.2713 0.222 Uiso 1 1 calc R
H35C H -0.2811 -2.1231 3.3055 0.222 Uiso 1 1 calc R
C16 C 0.4078(14) -1.6173(11) 3.4749(10) 0.121(7) Uiso 1 1 d .
H16A H 0.3811 -1.5881 3.5013 0.145 Uiso 1 1 calc R
H16B H 0.4451 -1.6410 3.4939 0.145 Uiso 1 1 calc R
C15 C 0.4508(15) -1.5803(11) 3.4237(11) 0.128(8) Uiso 1 1 d .
H15A H 0.5053 -1.5829 3.4235 0.154 Uiso 1 1 calc R
H15B H 0.4344 -1.5358 3.4241 0.154 Uiso 1 1 calc R
N46 N 0.3270(13) -1.4459(9) 3.2147(14) 0.142(10) Uani 1 1 d .
O12 O 0.3553(17) -1.4031(13) 3.2145(10) 0.246(14) Uani 1 1 d .
O9 O 0.0072(9) -1.6859(8) 2.8458(8) 0.156(7) Uani 1 1 d .
O30 O -0.4299(16) -1.8307(7) 3.6507(11) 0.223(13) Uani 1 1 d .
C34 C -0.3559(17) -2.0870(13) 3.4027(12) 0.144(10) Uiso 1 1 d .
H34A H -0.3996 -2.1082 3.3977 0.173 Uiso 1 1 calc R
H34B H -0.3207 -2.1205 3.4143 0.173 Uiso 1 1 calc R
O10 O 0.2919(8) -1.4400(7) 3.1733(8) 0.120(5) Uani 1 1 d .
O25 O -0.014(2) -1.6056(17) 3.3317(12) 0.33(2) Uani 1 1 d .
O26 O 0.016(2) -1.6881(9) 3.3379(12) 0.241(14) Uani 1 1 d .
N43 N 0.157(5) -1.776(4) 2.610(5) 0.40(7) Uani 1 1 d .
O16 O -0.343(2) -1.4779(11) 3.0641(13) 0.233(15) Uani 1 1 d .
N48 N -0.308(2) -1.5327(17) 3.0809(11) 0.178(14) Uani 1 1 d .
O41 O -0.1650(18) -1.9651(13) 3.7002(12) 0.210(13) Uani 1 1 d .
N56 N -0.087(3) -1.9874(19) 3.6893(19) 0.23(2) Uani 1 1 d .
O27 O 0.1541(6) -1.6335(6) 3.3028(6) 0.095(4) Uani 1 1 d .
N44 N 0.5217(8) -1.8050(7) 2.8395(6) 0.062(3) Uani 1 1 d .
O5 O 0.4877(12) -1.8477(8) 2.8782(9) 0.218(13) Uani 1 1 d .
O3 O 0.1791(17) -1.8172(14) 2.5740(12) 0.160(10) Uani 1 1 d .
O4 O 0.4882(15) -1.7827(12) 2.8079(14) 0.237(14) Uani 1 1 d .
O6 O 0.5774(8) -1.7820(10) 2.8368(7) 0.144(7) Uani 1 1 d .
O40 O -0.0432(18) -2.020(3) 3.7076(17) 0.32(3) Uani 1 1 d .
O1S O -0.218(2) -1.4383(19) 3.613(2) 0.40(3) Uani 1 1 d .
O2S O -0.4736(17) -1.436(2) 3.0464(14) 0.42(3) Uani 1 1 d .
N51 N 0.069(2) -1.6279(13) 3.3173(11) 0.217(15) Uani 1 1 d .
O3S O 0.0000 -1.5000 3.0000 0.71(9) Uani 1 2 d S
N55 N -0.3592(7) -1.4763(5) 3.3757(5) 0.061(2) Uiso 1 1 d .
O4S O 0.0991(16) -1.9339(13) 3.613(3) 0.53(4) Uani 1 1 d .
O37 O -0.4149(10) -1.4612(7) 3.3845(9) 0.174(9) Uani 1 1 d .
O39 O -0.3062(10) -1.4794(8) 3.3230(9) 0.147(6) Uani 1 1 d .
O38 O -0.3408(7) -1.5377(7) 3.3951(6) 0.105(4) Uani 1 1 d .
O7 O 0.0117(11) -1.7729(12) 2.9177(18) 0.39(3) Uani 1 1 d .
O10S O -0.1245(16) -1.6358(18) 3.0431(11) 0.268(15) Uani 1 1 d .
O2 O 0.1960(19) -1.7707(10) 2.6318(11) 0.228(18) Uani 1 1 d .
O6S O -0.513(2) -1.5398(19) 3.172(2) 0.46(3) Uani 1 1 d .
O12S O -0.1184(6) -1.6532(6) 3.3757(6) 0.096(4) Uani 1 1 d .
O7S O -0.0828(14) -1.7303(8) 3.0843(8) 0.177(9) Uani 1 1 d .
O8S O 0.0842(19) -1.7304(13) 3.0420(13) 0.268(17) Uani 1 1 d .
O11S O -0.1405(16) -1.4055(17) 3.0223(10) 0.278(16) Uani 1 1 d .
O15S O -0.0998(15) -2.0710(7) 3.1491(8) 0.195(10) Uani 1 1 d .
O19S O 0.120(3) -2.056(2) 3.114(2) 0.32(2) Uiso 1 1 d .
O9S O -0.035(3) -1.770(3) 3.608(2) 0.54(4) Uani 1 1 d .
O20S O 0.034(3) -1.836(4) 2.7813(15) 0.76(7) Uani 1 1 d .
O18S O 0.001(2) -1.633(5) 3.068(2) 0.84(9) Uani 1 1 d .
O16S O -0.116(3) -1.424(2) 3.5555(17) 0.35(2) Uani 1 1 d .
O17S O -0.009(4) -1.638(2) 3.4898(14) 0.51(4) Uani 1 1 d .
O14S O 0.137(4) -2.118(4) 3.298(4) 0.65(6) Uani 1 1 d .
O1 O 0.105(2) -1.758(3) 2.601(5) 0.54(7) Uani 1 1 d .
O5S O -0.088(3) -1.6912(14) 2.971(3) 0.50(4) Uani 1 1 d .
O42 O -0.053(5) -1.928(5) 3.652(2) 0.79(8) Uani 1 1 d .
O13S O 0.115(2) -2.106(5) 3.208(3) 0.81(8) Uani 1 1 d .
O22 O 0.0770(8) -1.8214(7) 3.2156(6) 0.143(4) Uiso 1 1 d D
N45 N 0.0320(11) -1.7147(9) 2.8876(8) 0.133(5) Uiso 1 1 d .
O23 O -0.0253(10) -1.7626(7) 3.2233(7) 0.162(4) Uiso 1 1 d .

loop_
_atom_site_aniso_label
_atom_site_aniso_U_11
_atom_site_aniso_U_22
_atom_site_aniso_U_33
_atom_site_aniso_U_23
_atom_site_aniso_U_13
_atom_site_aniso_U_12
Pd7 0.0255(5) 0.0387(5) 0.0497(6) -0.0127(4) -0.0128(4) -0.0012(4)
Pd6 0.0283(5) 0.0498(6) 0.0375(5) -0.0038(4) -0.0096(4) -0.0076(4)
Pd2 0.0276(5) 0.0572(6) 0.0394(5) -0.0212(5) -0.0085(4) -0.0039(4)
Pd4 0.0297(5) 0.0745(7) 0.0336(5) -0.0150(5) -0.0072(4) 0.0106(5)
Pd1 0.0262(5) 0.0641(6) 0.0339(5) -0.0106(5) -0.0107(4) -0.0073(5)
Pd3 0.0282(5) 0.0531(6) 0.0501(6) -0.0234(5) -0.0138(4) 0.0075(4)
Pd5 0.0346(5) 0.0552(6) 0.0512(6) -0.0146(5) -0.0218(5) 0.0026(5)
C62 0.036(7) 0.057(8) 0.060(9) -0.023(7) -0.010(6) -0.005(7)
N18 0.026(5) 0.042(5) 0.032(5) -0.014(4) -0.013(4) -0.010(4)
C54 0.026(6) 0.042(7) 0.031(6) -0.007(5) -0.013(5) -0.004(5)
N36 0.028(5) 0.062(7) 0.041(6) -0.021(5) -0.014(5) -0.001(5)
N30 0.027(5) 0.050(6) 0.036(6) -0.001(5) -0.012(4) 0.003(5)
N22 0.028(5) 0.049(6) 0.056(7) -0.026(5) -0.012(5) 0.012(5)
C55 0.026(6) 0.039(6) 0.038(7) -0.004(5) -0.012(5) -0.010(5)
N32 0.011(4) 0.066(7) 0.040(6) -0.010(5) -0.008(4) -0.008(5)
N16 0.031(5) 0.043(6) 0.037(6) -0.007(5) -0.016(4) -0.002(5)
C65 0.044(8) 0.066(9) 0.049(8) -0.024(7) -0.015(7) -0.001(7)
N17 0.018(5) 0.043(5) 0.043(6) -0.014(5) -0.008(4) 0.008(4)
N23 0.042(6) 0.061(7) 0.040(6) -0.022(5) -0.010(5) 0.008(6)
C72 0.045(8) 0.056(8) 0.041(7) -0.014(6) -0.010(6) 0.000(7)
N34 0.018(5) 0.072(7) 0.034(6) -0.012(5) -0.010(4) 0.004(5)
N28 0.034(6) 0.059(7) 0.031(5) -0.010(5) -0.011(5) -0.007(5)
C85 0.019(6) 0.062(8) 0.043(7) -0.017(6) -0.018(5) 0.009(6)
N25 0.029(5) 0.057(7) 0.047(7) -0.017(5) -0.013(5) 0.008(5)
N39 0.041(6) 0.075(8) 0.043(6) -0.025(6) -0.018(5) 0.001(6)
C68 0.026(6) 0.055(8) 0.044(7) -0.021(6) -0.005(5) 0.000(6)
N41 0.021(5) 0.049(6) 0.039(6) 0.001(5) -0.008(4) -0.007(5)
C108 0.023(6) 0.058(8) 0.051(8) -0.023(6) -0.013(6) 0.000(6)
N19 0.027(5) 0.035(5) 0.050(6) -0.015(5) -0.013(5) -0.009(4)
N15 0.033(5) 0.043(6) 0.041(6) -0.010(5) -0.017(5) -0.002(5)
N38 0.025(5) 0.062(7) 0.052(7) -0.008(5) -0.016(5) 0.007(5)
N24 0.034(6) 0.072(7) 0.026(5) -0.012(5) -0.011(4) 0.010(5)
N35 0.028(5) 0.042(6) 0.047(6) -0.013(5) -0.011(5) -0.009(4)
N29 0.022(5) 0.061(7) 0.036(5) -0.012(5) -0.010(4) 0.002(5)
N20 0.034(5) 0.049(6) 0.043(6) -0.012(5) -0.009(5) -0.010(5)
C86 0.041(8) 0.079(10) 0.036(7) -0.025(7) -0.013(6) 0.000(7)
C77 0.021(6) 0.063(8) 0.040(7) -0.017(6) -0.009(5) 0.007(6)
C69 0.026(6) 0.068(9) 0.036(7) -0.014(6) -0.003(5) -0.006(6)
C56 0.021(5) 0.052(7) 0.037(7) -0.017(6) -0.013(5) 0.004(5)
N26 0.036(6) 0.063(7) 0.055(7) -0.029(6) -0.021(5) 0.010(6)
C45 0.024(6) 0.039(6) 0.036(7) 0.003(5) -0.008(5) -0.016(5)
C74 0.035(7) 0.054(8) 0.043(7) -0.014(6) -0.014(6) -0.001(6)
N33 0.030(6) 0.082(8) 0.030(6) -0.016(5) -0.007(5) 0.007(6)
C70 0.025(6) 0.050(7) 0.046(7) -0.013(6) 0.003(6) 0.008(6)
C103 0.027(6) 0.068(9) 0.054(8) -0.019(7) -0.020(6) 0.002(6)
N42 0.027(5) 0.068(7) 0.057(7) -0.025(6) -0.017(5) 0.006(5)
N21 0.027(5) 0.055(6) 0.041(6) -0.023(5) -0.001(5) 0.007(5)
N27 0.030(6) 0.078(8) 0.029(5) -0.022(5) -0.008(4) -0.001(6)
N40 0.030(6) 0.067(7) 0.059(7) -0.030(6) -0.018(5) 0.013(6)
C96 0.026(6) 0.044(7) 0.048(7) -0.015(6) -0.013(5) 0.002(6)
C71 0.018(6) 0.062(8) 0.046(8) -0.027(6) -0.002(5) 0.002(6)
C107 0.020(6) 0.092(10) 0.037(7) -0.016(7) -0.012(5) -0.007(6)
C87 0.038(7) 0.075(9) 0.021(6) -0.009(6) -0.006(5) -0.003(7)
C98 0.045(8) 0.045(8) 0.045(7) -0.015(6) -0.018(6) 0.003(6)
C104 0.021(6) 0.107(11) 0.051(8) -0.040(8) -0.014(6) 0.002(7)
C57 0.034(7) 0.055(8) 0.046(8) -0.016(6) -0.020(6) -0.002(6)
C76 0.035(7) 0.069(9) 0.032(7) -0.015(6) -0.016(6) 0.018(7)
C47 0.020(6) 0.054(7) 0.034(7) -0.009(6) -0.004(5) 0.000(5)
C88 0.025(6) 0.078(10) 0.056(8) -0.031(7) -0.019(6) 0.002(6)
N31 0.028(5) 0.082(8) 0.035(6) -0.015(6) -0.015(5) -0.002(6)
C46 0.029(6) 0.051(7) 0.036(7) -0.011(6) -0.010(6) -0.008(6)
C44 0.018(5) 0.042(7) 0.049(7) -0.006(6) -0.010(5) -0.011(5)
C79 0.041(7) 0.065(9) 0.040(7) -0.007(7) -0.019(6) -0.005(7)
C52 0.030(6) 0.036(6) 0.052(8) -0.015(6) -0.013(6) -0.004(5)
C67 0.031(7) 0.074(9) 0.052(8) -0.037(7) -0.010(6) 0.002(7)
C99 0.031(7) 0.067(9) 0.064(9) -0.034(8) -0.019(6) 0.003(7)
C78 0.031(7) 0.069(9) 0.039(7) -0.002(6) -0.012(6) 0.009(7)
C102 0.027(6) 0.049(8) 0.046(7) -0.007(6) -0.020(6) 0.005(6)
C43 0.038(7) 0.048(7) 0.050(8) -0.018(6) -0.008(6) -0.014(6)
C61 0.035(7) 0.090(10) 0.028(7) -0.011(7) 0.000(6) 0.006(7)
C59 0.026(6) 0.070(9) 0.075(10) -0.049(8) -0.017(6) 0.009(6)
C90 0.033(7) 0.052(7) 0.038(7) -0.006(6) -0.019(6) 0.006(6)
C83 0.035(7) 0.076(9) 0.049(8) -0.037(7) -0.016(6) 0.021(7)
C75 0.028(6) 0.065(9) 0.044(7) -0.018(7) -0.014(6) 0.001(6)
C106 0.021(6) 0.074(9) 0.059(9) -0.028(7) -0.012(6) -0.004(6)
C53 0.038(7) 0.044(7) 0.055(8) -0.014(6) -0.020(6) -0.006(6)
C51 0.039(7) 0.045(7) 0.052(8) -0.014(6) -0.015(6) -0.010(6)
C82 0.020(6) 0.094(11) 0.036(7) -0.021(7) -0.013(5) 0.018(7)
C80 0.050(8) 0.053(8) 0.041(7) -0.004(6) -0.018(6) -0.007(7)
C49 0.037(7) 0.046(7) 0.044(7) -0.023(6) -0.002(6) -0.020(6)
C64 0.048(8) 0.054(8) 0.043(8) -0.020(6) -0.018(6) 0.015(7)
C93 0.059(9) 0.052(8) 0.045(8) -0.012(7) -0.020(7) 0.015(8)
C91 0.027(6) 0.058(8) 0.042(7) -0.016(6) -0.013(6) 0.000(6)
C73 0.016(6) 0.078(10) 0.036(7) -0.003(7) -0.005(5) -0.009(6)
C63 0.035(7) 0.062(9) 0.050(8) -0.025(7) -0.008(6) 0.001(7)
C92 0.058(9) 0.054(9) 0.038(7) 0.001(6) -0.014(7) -0.011(7)
C58 0.029(6) 0.059(8) 0.047(8) -0.023(7) -0.009(6) 0.006(6)
C105 0.041(8) 0.119(13) 0.062(9) -0.052(9) -0.024(7) 0.017(9)
N37 0.020(5) 0.064(7) 0.047(6) -0.021(5) -0.011(4) 0.003(5)
C97 0.023(6) 0.088(11) 0.055(8) -0.022(8) -0.025(6) 0.003(7)
C101 0.037(7) 0.060(9) 0.063(9) -0.015(7) -0.024(7) 0.000(7)
C84 0.032(7) 0.067(9) 0.053(8) -0.013(7) -0.007(6) -0.002(7)
C66 0.034(7) 0.061(9) 0.066(10) -0.025(7) -0.018(7) 0.004(7)
C94 0.039(7) 0.050(8) 0.049(8) -0.020(6) -0.021(6) 0.010(6)
C60 0.024(6) 0.084(10) 0.057(9) -0.026(8) -0.007(6) -0.002(7)
C50 0.029(6) 0.051(8) 0.045(8) -0.006(6) 0.001(6) -0.010(6)
C89 0.014(6) 0.072(9) 0.045(7) -0.009(6) -0.008(5) 0.006(6)
C100 0.030(7) 0.053(8) 0.066(9) -0.023(7) -0.023(6) 0.000(6)
C81 0.028(7) 0.059(9) 0.054(8) -0.016(7) -0.014(6) 0.011(6)
N3 0.044(7) 0.051(7) 0.047(7) -0.016(6) 0.004(5) 0.003(6)
N5 0.054(7) 0.043(6) 0.050(6) -0.022(5) -0.016(5) -0.004(5)
N13 0.028(5) 0.046(6) 0.069(7) -0.020(6) -0.012(5) -0.005(5)
N14 0.040(6) 0.061(7) 0.063(7) -0.019(6) -0.024(6) 0.000(6)
N10 0.060(8) 0.064(8) 0.112(11) -0.035(8) -0.065(8) 0.015(7)
N4 0.049(7) 0.075(8) 0.070(8) -0.020(7) -0.027(6) -0.010(6)
N1 0.045(6) 0.064(7) 0.042(6) -0.014(5) -0.020(5) -0.008(6)
N8 0.032(6) 0.086(9) 0.047(7) -0.016(6) -0.011(5) 0.003(6)
N11 0.046(7) 0.071(8) 0.050(7) -0.002(6) -0.001(6) -0.013(6)
N9 0.056(7) 0.068(8) 0.057(7) -0.016(6) -0.035(6) 0.003(6)
N6 0.047(7) 0.052(7) 0.075(8) -0.023(6) -0.026(6) 0.003(6)
N7 0.064(8) 0.095(10) 0.042(7) -0.011(6) -0.017(6) 0.017(8)
C1 0.033(7) 0.073(9) 0.033(7) -0.004(6) -0.012(6) 0.001(7)
C48 0.023(6) 0.041(7) 0.038(7) -0.015(5) -0.009(5) 0.004(5)
O31 0.037(5) 0.072(6) 0.048(5) -0.004(5) -0.011(4) -0.010(5)
O33 0.040(6) 0.065(7) 0.125(9) -0.016(6) -0.047(6) 0.001(5)
N53 0.030(6) 0.066(8) 0.044(6) -0.018(6) -0.015(5) -0.005(6)
O32 0.046(5) 0.073(6) 0.049(5) 0.016(5) -0.019(4) -0.044(5)
N52 0.044(7) 0.067(9) 0.077(9) -0.022(7) -0.024(7) -0.021(7)
O28 0.044(7) 0.073(8) 0.172(13) -0.044(8) -0.008(8) -0.018(6)
N2 0.037(6) 0.111(10) 0.033(6) -0.013(6) -0.017(5) 0.017(7)
O13 0.055(6) 0.062(6) 0.131(10) -0.043(6) -0.055(7) 0.008(5)
N47 0.034(6) 0.074(8) 0.074(9) -0.029(7) -0.028(6) 0.003(6)
C4 0.041(8) 0.126(13) 0.037(8) -0.017(8) -0.016(7) 0.015(9)
O29 0.135(12) 0.096(9) 0.082(9) -0.023(7) -0.022(8) 0.044(9)
O15 0.036(5) 0.068(6) 0.068(6) -0.030(5) -0.017(5) 0.000(5)
O14 0.100(9) 0.102(9) 0.064(8) -0.029(7) -0.024(7) 0.021(7)
C41 0.033(7) 0.062(9) 0.077(10) -0.010(8) -0.019(7) -0.014(7)
N12 0.065(8) 0.085(9) 0.062(8) 0.014(7) -0.026(7) -0.049(8)
C31 0.067(10) 0.083(10) 0.022(7) -0.008(7) 0.000(6) -0.009(9)
C5 0.069(10) 0.092(12) 0.063(10) -0.043(9) -0.044(9) 0.042(10)
C3 0.049(8) 0.102(12) 0.039(8) -0.018(8) -0.017(7) 0.021(8)
C11 0.070(11) 0.093(12) 0.053(9) -0.027(9) -0.027(8) -0.006(9)
C18 0.052(9) 0.077(10) 0.042(8) -0.010(7) -0.006(7) 0.000(8)
C36 0.057(9) 0.097(12) 0.068(10) -0.028(9) -0.035(8) -0.017(9)
C2 0.064(10) 0.059(9) 0.073(11) 0.004(8) -0.022(8) -0.012(8)
C39 0.048(8) 0.087(11) 0.051(8) -0.034(8) -0.010(7) -0.001(8)
C95 0.034(7) 0.059(8) 0.053(8) -0.021(7) -0.016(6) 0.007(7)
C7 0.037(8) 0.089(11) 0.070(10) -0.044(8) -0.014(7) 0.001(8)
C10 0.054(10) 0.115(14) 0.069(11) -0.045(10) -0.024(9) 0.021(10)
C14 0.027(7) 0.069(9) 0.092(11) -0.032(8) 0.002(7) -0.004(7)
C21 0.043(8) 0.111(13) 0.052(9) -0.018(9) -0.022(7) 0.020(9)
C23 0.057(10) 0.126(14) 0.065(10) -0.053(10) -0.008(8) 0.002(10)
C37 0.043(8) 0.068(10) 0.073(10) -0.019(8) -0.012(8) 0.002(8)
C8 0.057(10) 0.101(13) 0.099(13) -0.061(11) -0.016(9) 0.007(9)
C22 0.041(8) 0.110(13) 0.052(9) 0.026(9) -0.007(7) -0.020(9)
C40 0.066(10) 0.082(10) 0.046(8) -0.041(8) -0.023(7) 0.014(8)
C9 0.036(8) 0.107(13) 0.083(11) -0.066(11) -0.005(8) -0.009(9)
O11 0.147(16) 0.081(10) 0.209(19) -0.036(11) -0.096(14) 0.030(11)
C42 0.075(11) 0.090(11) 0.075(11) -0.024(9) -0.050(9) 0.015(9)
C38 0.064(10) 0.071(10) 0.074(11) -0.024(8) 0.017(8) -0.022(9)
C6 0.036(8) 0.19(2) 0.039(9) 0.000(10) 0.006(7) 0.025(11)
C24 0.035(8) 0.123(14) 0.065(10) 0.000(9) -0.021(7) -0.021(9)
C12 0.083(12) 0.131(15) 0.062(10) -0.039(10) -0.041(9) -0.023(11)
C19 0.057(10) 0.155(18) 0.056(10) -0.033(11) -0.005(8) -0.006(11)
C26 0.079(12) 0.122(16) 0.061(11) -0.003(10) -0.026(10) 0.009(12)
C30 0.132(18) 0.053(10) 0.109(15) -0.035(10) -0.026(13) 0.008(11)
C17 0.141(19) 0.127(16) 0.067(11) -0.062(11) -0.041(12) 0.083(15)
C29 0.054(10) 0.123(15) 0.090(13) -0.051(11) -0.008(9) -0.010(10)
O17 0.136(15) 0.107(12) 0.166(16) -0.021(11) -0.058(13) 0.017(11)
C33 0.105(16) 0.075(12) 0.121(17) -0.009(12) 0.054(13) -0.057(12)
C20 0.093(14) 0.077(12) 0.084(13) -0.002(10) 0.018(11) 0.007(11)
C25 0.112(15) 0.084(12) 0.118(15) 0.000(11) -0.095(13) -0.011(11)
C27 0.081(13) 0.141(16) 0.086(13) -0.060(12) -0.052(10) 0.054(12)
C32 0.071(12) 0.25(3) 0.055(11) 0.067(14) -0.015(10) 0.041(16)
O18 0.17(2) 0.62(6) 0.074(13) -0.07(2) -0.056(14) -0.04(3)
C13 0.102(15) 0.036(9) 0.22(2) 0.012(12) -0.091(16) 0.003(9)
C35 0.15(2) 0.090(14) 0.27(3) -0.117(19) -0.11(2) 0.021(15)
N46 0.114(16) 0.042(10) 0.31(3) -0.020(15) -0.135(19) -0.008(10)
O12 0.33(3) 0.27(3) 0.182(19) -0.047(18) -0.10(2) -0.18(3)
O9 0.109(12) 0.154(14) 0.180(15) 0.074(12) -0.082(12) 0.000(10)
O30 0.38(3) 0.085(10) 0.31(3) 0.036(13) -0.29(3) -0.060(15)
O10 0.058(8) 0.108(11) 0.176(15) -0.033(11) -0.006(9) -0.013(8)
O25 0.41(4) 0.50(5) 0.22(2) -0.24(3) -0.25(3) 0.38(4)
O26 0.42(4) 0.098(13) 0.27(3) -0.007(15) -0.21(3) -0.05(2)
N43 0.35(9) 0.32(9) 0.62(15) 0.03(8) -0.36(11) -0.02(7)
O16 0.33(4) 0.129(16) 0.23(3) 0.025(17) -0.09(3) -0.11(2)
N48 0.29(4) 0.16(3) 0.080(16) 0.002(17) -0.05(2) -0.11(3)
O41 0.20(3) 0.19(2) 0.20(2) -0.101(18) 0.04(2) -0.09(2)
N56 0.25(4) 0.21(3) 0.23(3) 0.10(3) -0.15(4) -0.17(4)
O27 0.028(6) 0.104(9) 0.124(10) -0.011(8) 0.008(6) -0.003(6)
N44 0.039(7) 0.083(10) 0.061(8) -0.020(7) -0.010(7) 0.018(7)
O5 0.23(2) 0.092(11) 0.179(17) -0.037(11) 0.154(17) 0.009(12)
O3 0.114(15) 0.21(3) 0.148(16) -0.047(16) -0.022(12) 0.005(17)
O4 0.23(3) 0.24(2) 0.35(3) -0.09(2) -0.25(3) 0.08(2)
O6 0.055(8) 0.27(2) 0.134(13) -0.054(13) -0.047(9) -0.038(11)
O40 0.16(3) 0.63(9) 0.25(4) -0.18(5) -0.11(3) 0.08(4)
O1S 0.33(4) 0.40(5) 0.46(6) 0.09(4) -0.24(4) 0.16(4)
O2S 0.18(3) 0.68(7) 0.27(3) 0.17(4) -0.07(2) 0.15(4)
N51 0.25(3) 0.16(2) 0.15(2) -0.032(17) 0.08(2) -0.14(2)
O3S 0.58(12) 1.4(2) 0.20(4) -0.37(9) -0.19(6) 0.56(15)
O4S 0.14(2) 0.18(2) 1.29(13) -0.29(5) -0.14(4) -0.015(18)
O37 0.107(11) 0.097(10) 0.24(2) -0.001(11) 0.029(12) 0.070(9)
O39 0.116(13) 0.148(13) 0.213(19) -0.091(13) -0.070(13) 0.036(11)
O38 0.070(8) 0.139(13) 0.108(10) -0.037(9) -0.026(7) 0.013(9)
O7 0.091(14) 0.19(2) 0.65(6) 0.27(3) -0.04(2) -0.026(14)
O10S 0.18(2) 0.36(4) 0.17(2) 0.04(2) 0.029(17) -0.13(3)
O2 0.28(4) 0.101(14) 0.150(18) 0.002(12) 0.12(2) 0.039(18)
O6S 0.33(5) 0.41(5) 0.60(7) -0.26(5) 0.05(4) -0.26(4)
O12S 0.022(5) 0.096(8) 0.149(11) -0.006(8) -0.008(6) -0.010(6)
O7S 0.28(3) 0.142(14) 0.121(13) 0.000(11) -0.080(15) -0.109(15)
O8S 0.39(4) 0.28(3) 0.30(3) -0.21(3) -0.27(3) 0.16(3)
O11S 0.22(3) 0.46(5) 0.145(18) 0.01(2) -0.097(18) 0.02(3)
O15S 0.32(3) 0.064(9) 0.156(15) 0.032(9) -0.047(16) 0.001(13)
O9S 0.52(6) 0.90(9) 0.56(6) -0.65(7) -0.44(6) 0.51(7)
O20S 0.45(7) 1.63(19) 0.17(3) -0.06(6) -0.02(3) -0.57(10)
O18S 0.16(3) 1.5(2) 0.46(7) 0.45(10) -0.05(4) 0.08(7)
O16S 0.32(5) 0.40(6) 0.28(4) 0.05(4) -0.14(4) 0.10(5)
O17S 0.97(13) 0.36(5) 0.17(3) -0.08(3) -0.05(5) -0.26(7)
O14S 0.39(8) 0.67(12) 1.14(18) -0.43(13) -0.49(10) 0.34(9)
O1 0.16(3) 0.28(5) 1.2(2) -0.24(8) -0.18(6) -0.02(3)
O5S 0.44(7) 0.14(2) 0.88(11) 0.16(4) -0.33(7) -0.12(3)
O42 0.65(11) 1.19(19) 0.30(6) 0.06(8) -0.04(6) 0.57(13)
O13S 0.20(3) 1.8(2) 0.63(8) -0.95(13) 0.14(4) -0.34(7)

loop_
_atom_type_symbol
_atom_type_description
_atom_type_scat_dispersion_real
_atom_type_scat_dispersion_imag
_atom_type_scat_source
C C 0.0033 0.0016 'International Tables Vol C Tables 4.2.6.8 and 6.1.1.4'
H H 0.0000 0.0000 'International Tables Vol C Tables 4.2.6.8 and 6.1.1.4'
N N 0.0061 0.0033 'International Tables Vol C Tables 4.2.6.8 and 6.1.1.4'
O O 0.0106 0.0060 'International Tables Vol C Tables 4.2.6.8 and 6.1.1.4'
Pd Pd -0.9988 1.0072 'International Tables Vol C Tables 4.2.6.8 and 6.1.1.4'

loop_
_geom_angle_atom_site_label_1
_geom_angle_atom_site_label_2
_geom_angle_atom_site_label_3
_geom_angle
_geom_angle_site_symmetry_3
O23 N50 O22 117(4) .
O23 N50 O24 133(3) .
O22 N50 O24 107(3) .
O34 N54 O36 119(5) .
O34 N54 O35 121(4) .
O36 N54 O35 118(4) .
N49 O19 O20 67(10) .
N49 O20 O19 19(5) .
N49 O20 O21 147(7) 2_51<
O19 O20 O21 166(4) 2_51<
O19 N49 O20 93(10) .
O19 N49 O21 109(10) .
O20 N49 O21 75(6) .
N49 O21 O20 114(7) 2_51<
N19 Pd7 N25 86.9(4) .
N19 Pd7 N14 178.8(4) .
N25 Pd7 N14 94.3(4) .
N19 Pd7 N13 93.1(4) .
N25 Pd7 N13 179.9(6) .
N14 Pd7 N13 85.8(4) .
N29 Pd6 N41 86.6(4) .
N29 Pd6 N12 92.3(4) .
N41 Pd6 N12 177.5(5) .
N29 Pd6 N11 174.3(4) .
N41 Pd6 N11 93.1(4) .
N12 Pd6 N11 88.2(5) .
N35 Pd2 N3 178.5(4) .
N35 Pd2 N4 93.8(4) .
N3 Pd2 N4 86.6(5) .
N35 Pd2 N17 87.9(3) .
N3 Pd2 N17 91.7(4) .
N4 Pd2 N17 176.8(4) .
N7 Pd4 N23 92.1(5) .
N7 Pd4 N33 179.9(5) .
N23 Pd4 N33 88.0(4) .
N7 Pd4 N8 86.0(5) .
N23 Pd4 N8 177.3(4) .
N33 Pd4 N8 93.9(4) .
N27 Pd1 N15 87.7(4) .
N27 Pd1 N2 93.0(4) .
N15 Pd1 N2 178.2(4) .
N27 Pd1 N1 177.9(4) .
N15 Pd1 N1 93.5(4) .
N2 Pd1 N1 85.9(4) .
N37 Pd3 N21 87.0(4) .
N37 Pd3 N6 93.8(4) .
N21 Pd3 N6 177.7(4) .
N37 Pd3 N5 179.1(4) .
N21 Pd3 N5 92.2(4) .
N6 Pd3 N5 86.9(4) .
N39 Pd5 N31 86.9(4) .
N39 Pd5 N10 177.8(5) .
N31 Pd5 N10 94.1(4) .
N39 Pd5 N9 93.0(4) .
N31 Pd5 N9 178.7(5) .
N10 Pd5 N9 86.0(4) .
C63 C62 N24 109.6(12) .
C46 N18 C47 105.7(9) .
C46 N18 C56 126.4(9) .
C47 N18 C56 127.9(9) .
C55 C54 C53 120.7(10) .
C55 C54 N16 120.4(10) .
C53 C54 N16 119.0(10) .
C91 N36 C93 110.0(10) .
C91 N36 C103 124.5(11) .
C93 N36 C103 123.7(11) .
C76 N30 C78 109.4(10) .
C76 N30 C90 126.7(10) .
C78 N30 C90 123.8(10) .
C58 N22 C60 106.8(11) .
C58 N22 C69 125.3(10) .
C60 N22 C69 127.9(10) .
C56 C55 C54 119.9(10) .
C79 N32 C80 107.3(10) .
C79 N32 C88 125.6(11) .
C80 N32 C88 127.0(11) .
C43 N16 C45 107.1(9) .
C43 N16 C54 128.1(10) .
C45 N16 C54 124.8(9) .
N26 C65 C66 105.2(12) .
C46 N17 C48 107.0(10) .
C46 N17 Pd2 125.7(8) .
C48 N17 Pd2 127.3(8) .
C61 N23 C63 107.6(11) .
C61 N23 Pd4 130.1(9) .
C63 N23 Pd4 122.3(8) .
C67 C72 C71 119.0(12) .
C82 N34 C84 109.4(10) .
C82 N34 C87 120.3(10) .
C84 N34 C87 129.2(11) .
C73 N28 C74 108.4(10) .
C73 N28 C85 122.4(10) .
C74 N28 C85 128.3(11) .
C90 C85 C86 121.5(11) .
C90 C85 N28 119.2(10) .
C86 C85 N28 118.9(10) .
C64 N25 C66 108.0(10) .
C64 N25 Pd7 123.3(9) .
C66 N25 Pd7 128.3(8) .
C97 N39 C98 107.5(11) .
C97 N39 Pd5 122.8(10) .
C98 N39 Pd5 129.3(9) .
C69 C68 C67 117.4(11) .
C94 N41 C96 107.7(10) .
C94 N41 Pd6 126.3(9) .
C96 N41 Pd6 125.4(8) .
C103 C108 C107 117.6(11) .
C49 N19 C50 106.8(10) .
C49 N19 Pd7 124.9(9) .
C50 N19 Pd7 128.3(8) .
C43 N15 C44 107.0(10) .
C43 N15 Pd1 130.5(9) .
C44 N15 Pd1 122.4(8) .
C101 N38 C100 108.5(10) .
C101 N38 C107 125.7(12) .
C100 N38 C107 125.0(11) .
C62 N24 C61 104.8(10) .
C62 N24 C71 127.1(11) .
C61 N24 C71 128.1(11) .
C91 N35 C92 108.6(11) .
C91 N35 Pd2 124.6(8) .
C92 N35 Pd2 126.1(9) .
C76 N29 C77 105.7(10) .
C76 N29 Pd6 132.1(9) .
C77 N29 Pd6 121.9(7) .
C49 N20 C51 109.2(10) .
C49 N20 C52 123.5(11) .
C51 N20 C52 126.9(10) .
C85 C86 C87 119.2(11) .
C78 C77 N29 110.8(10) .
C68 C69 C70 121.5(12) .
C68 C69 N22 117.7(11) .
C70 C69 N22 120.8(11) .
C55 C56 C57 121.9(11) .
C55 C56 N18 120.1(10) .
C57 C56 N18 118.0(10) .
C65 N26 C64 109.9(10) .
C65 N26 C67 128.2(11) .
C64 N26 C67 121.8(11) .
C44 C45 N16 105.7(9) .
C75 C74 N28 106.0(11) .
C82 N33 C83 107.3(12) .
C82 N33 Pd4 122.9(10) .
C83 N33 Pd4 128.9(9) .
C71 C70 C69 120.2(11) .
C108 C103 C104 121.3(11) .
C108 C103 N36 121.1(11) .
C104 C103 N36 117.5(10) .
C94 N42 C95 107.8(10) .
C94 N42 C104 126.4(11) .
C95 N42 C104 125.8(11) .
C58 N21 C59 106.9(10) .
C58 N21 Pd3 125.9(8) .
C59 N21 Pd3 127.1(9) .
C73 N27 C75 106.0(11) .
C73 N27 Pd1 124.9(10) .
C75 N27 Pd1 127.8(8) .
C97 N40 C99 110.2(11) .
C97 N40 C106 121.9(12) .
C99 N40 C106 127.9(11) .
C95 C96 N41 110.2(11) .
C70 C71 C72 119.9(11) .
C70 C71 N24 118.8(11) .
C72 C71 N24 121.2(11) .
C106 C107 C108 120.1(10) .
C106 C107 N38 118.1(10) .
C108 C107 N38 121.3(10) .
C88 C87 C86 119.7(11) .
C88 C87 N34 119.9(11) .
C86 C87 N34 120.3(10) .
C99 C98 N39 108.0(12) .
C105 C104 C103 121.3(11) .
C105 C104 N42 117.9(11) .
C103 C104 N42 120.7(10) .
C52 C57 C56 117.3(11) .
N29 C76 N30 109.3(11) .
C48 C47 N18 107.7(10) .
C89 C88 C87 121.6(11) .
C89 C88 N32 117.6(11) .
C87 C88 N32 120.7(11) .
C79 N31 C81 107.9(11) .
C79 N31 Pd5 130.4(9) .
C81 N31 Pd5 120.8(8) .
N17 C46 N18 109.9(10) .
C45 C44 N15 108.4(10) .
N32 C79 N31 109.7(12) .
C57 C52 C53 123.6(11) .
C57 C52 N20 116.9(10) .
C53 C52 N20 119.5(11) .
C72 C67 C68 121.5(12) .
C72 C67 N26 121.5(12) .
C68 C67 N26 116.9(10) .
C98 C99 N40 106.9(12) .
C77 C78 N30 104.6(11) .
C101 C102 N37 108.1(11) .
N15 C43 N16 111.7(11) .
N23 C61 N24 110.0(12) .
C60 C59 N21 108.5(12) .
C85 C90 C89 119.5(11) .
C85 C90 N30 123.1(10) .
C89 C90 N30 117.3(10) .
N33 C83 C84 108.0(11) .
C74 C75 N27 109.5(11) .
C107 C106 C105 121.8(11) .
C107 C106 N40 120.6(10) .
C105 C106 N40 117.6(11) .
C52 C53 C54 116.4(12) .
C50 C51 N20 102.6(11) .
N34 C82 N33 109.0(11) .
C81 C80 N32 109.4(12) .
N19 C49 N20 111.3(12) .
N25 C64 N26 108.3(11) .
N36 C93 C92 106.1(12) .
N36 C91 N35 107.5(11) .
N28 C73 N27 110.1(12) .
C62 C63 N23 107.8(11) .
N35 C92 C93 107.8(12) .
N21 C58 N22 110.2(10) .
C104 C105 C106 117.9(12) .
C100 N37 C102 105.9(10) .
C100 N37 Pd3 127.5(9) .
C102 N37 Pd3 125.9(7) .
N40 C97 N39 107.3(13) .
N38 C101 C102 109.2(12) .
N34 C84 C83 106.1(12) .
N25 C66 C65 108.5(12) .
N41 C94 N42 109.8(11) .
C59 C60 N22 107.7(11) .
N19 C50 C51 110.0(11) .
C88 C89 C90 118.3(11) .
N38 C100 N37 108.3(11) .
C80 C81 N31 105.8(12) .
C7 N3 C8 105.7(12) .
C7 N3 C9 110.0(10) .
C8 N3 C9 108.2(12) .
C7 N3 Pd2 112.8(8) .
C8 N3 Pd2 115.0(8) .
C9 N3 Pd2 105.0(9) .
C15 N5 C14 107.2(14) .
C15 N5 C13 107.0(14) .
C14 N5 C13 110.4(13) .
C15 N5 Pd3 106.6(12) .
C14 N5 Pd3 113.3(8) .
C13 N5 Pd3 112.0(9) .
C37 N13 C38 108.9(11) .
C37 N13 C39 111.2(11) .
C38 N13 C39 105.1(11) .
C37 N13 Pd7 109.3(8) .
C38 N13 Pd7 115.6(8) .
C39 N13 Pd7 106.7(7) .
C40 N14 C42 109.4(11) .
C40 N14 C41 105.8(10) .
C42 N14 C41 112.1(11) .
C40 N14 Pd7 107.0(8) .
C42 N14 Pd7 110.9(8) .
C41 N14 Pd7 111.3(8) .
C29 N10 C30 106.4(12) .
C29 N10 C28 105.4(13) .
C30 N10 C28 115.0(13) .
C29 N10 Pd5 117.6(10) .
C30 N10 Pd5 107.8(10) .
C28 N10 Pd5 105.1(9) .
C12 N4 C11 109.7(12) .
C12 N4 C10 108.5(12) .
C11 N4 C10 108.3(12) .
C12 N4 Pd2 111.6(9) .
C11 N4 Pd2 113.8(9) .
C10 N4 Pd2 104.8(9) .
C1 N1 C2 110.9(10) .
C1 N1 C3 107.0(9) .
C2 N1 C3 114.1(11) .
C1 N1 Pd1 112.9(8) .
C2 N1 Pd1 108.0(8) .
C3 N1 Pd1 103.9(8) .
C23 N8 C24 107.5(12) .
C23 N8 C22 113.5(11) .
C24 N8 C22 107.6(11) .
C23 N8 Pd4 109.6(9) .
C24 N8 Pd4 113.8(8) .
C22 N8 Pd4 104.9(9) .
C31 N11 C32 105.8(14) .
C31 N11 C33 109.9(12) .
C32 N11 C33 116.4(16) .
C31 N11 Pd6 114.3(8) .
C32 N11 Pd6 109.1(9) .
C33 N11 Pd6 101.6(9) .
C27 N9 C26 111.8(13) .
C27 N9 C25 108.1(14) .
C26 N9 C25 110.4(13) .
C27 N9 Pd5 106.1(9) .
C26 N9 Pd5 111.7(9) .
C25 N9 Pd5 108.5(9) .
C16 N6 C17 113.8(14) .
C16 N6 C18 108.6(13) .
C17 N6 C18 107.5(12) .
C16 N6 Pd3 102.4(11) .
C17 N6 Pd3 113.3(9) .
C18 N6 Pd3 111.2(8) .
C20 N7 C21 109.7(12) .
C20 N7 C19 108.9(14) .
C21 N7 C19 104.9(11) .
C20 N7 Pd4 109.2(10) .
C21 N7 Pd4 106.5(10) .
C19 N7 Pd4 117.3(10) .
C47 C48 N17 109.7(10) .
O32 N53 O31 121.4(12) .
O32 N53 O33 120.3(11) .
O31 N53 O33 118.2(11) .
O30 N52 O29 116.9(19) .
O30 N52 O28 125.1(18) .
O29 N52 O28 117.4(13) .
C5 N2 C4 109.6(11) .
C5 N2 C6 109.2(13) .
C4 N2 C6 111.3(12) .
C5 N2 Pd1 108.0(8) .
C4 N2 Pd1 107.3(8) .
C6 N2 Pd1 111.3(9) .
O14 N47 O15 120.9(12) .
O14 N47 O13 119.6(13) .
O15 N47 O13 119.4(13) .
N2 C4 C3 111.5(11) .
C36 N12 C35 109.3(14) .
C36 N12 C34 112.5(15) .
C35 N12 C34 104.1(17) .
C36 N12 Pd6 112.9(10) .
C35 N12 Pd6 112.3(11) .
C34 N12 Pd6 105.3(13) .
C4 C3 N1 105.0(11) .
C40 C39 N13 109.9(10) .
C96 C95 N42 104.4(11) .
C9 C10 N4 109.5(13) .
C22 C21 N7 106.5(12) .
C21 C22 N8 109.0(12) .
C39 C40 N14 109.4(11) .
C10 C9 N3 111.3(13) .
C27 C28 N10 112.3(15) .
C34 C33 N11 117.9(18) .
C28 C27 N9 119.3(15) .
C15 C16 N6 127(2) .
C16 C15 N5 117(2) .
O12 N46 O11 138(4) .
O12 N46 O10 115(3) .
O11 N46 O10 103(2) .
C33 C34 N12 113(2) .
N51 O25 O26 54.7(13) .
N51 O26 O25 52.5(17) .
O1 N43 O2 143(10) .
O1 N43 O3 102(10) .
O2 N43 O3 114(7) .
O17 N48 O18 131(4) .
O17 N48 O16 114(4) .
O18 N48 O16 114(3) .
O40 N56 O42 112(5) .
O40 N56 O41 148(4) .
O42 N56 O41 94(4) .
O4 N44 O6 120(2) .
O4 N44 O5 113(2) .
O6 N44 O5 126(2) .
O27 N51 O25 166(3) .
O27 N51 O26 121(3) .
O25 N51 O26 73(2) .
O37 N55 O39 129.9(18) .
O37 N55 O38 122.5(15) .
O39 N55 O38 86.0(12) .
N55 O39 O38 47.6(9) .
N55 O38 O39 46.4(8) .
O9 N45 O7 124(2) .
O9 N45 O8 128(2) .
O7 N45 O8 107(2) .

loop_
_geom_bond_atom_site_label_1
_geom_bond_atom_site_label_2
_geom_bond_distance
_geom_bond_site_symmetry_2
O24 N50 1.38(5) .
O36 N54 1.33(5) .
O34 N54 1.26(5) .
O35 N54 1.59(5) .
N50 O23 1.18(4) .
N50 O22 1.327(18) .
O8 N45 1.47(3) .
O19 N49 0.55(12) .
O19 O20 1.65(6) .
O20 N49 1.53(12) .
O20 O21 1.76(6) 2_51<
N49 O21 1.74(12) .
O21 O20 1.76(6) 2_51<
Pd7 N19 2.019(9) .
Pd7 N25 2.019(10) .
Pd7 N14 2.034(10) .
Pd7 N13 2.060(10) .
Pd6 N29 1.996(9) .
Pd6 N41 2.003(10) .
Pd6 N12 2.051(12) .
Pd6 N11 2.052(11) .
Pd2 N35 2.024(9) .
Pd2 N3 2.027(10) .
Pd2 N4 2.035(11) .
Pd2 N17 2.038(9) .
Pd4 N7 2.011(13) .
Pd4 N23 2.016(10) .
Pd4 N33 2.027(11) .
Pd4 N8 2.041(11) .
Pd1 N27 2.019(11) .
Pd1 N15 2.030(9) .
Pd1 N2 2.033(10) .
Pd1 N1 2.074(11) .
Pd3 N37 2.003(10) .
Pd3 N21 2.014(10) .
Pd3 N6 2.047(11) .
Pd3 N5 2.054(10) .
Pd5 N39 2.022(10) .
Pd5 N31 2.024(10) .
Pd5 N10 2.033(12) .
Pd5 N9 2.067(10) .
C62 C63 1.326(17) .
C62 N24 1.349(15) .
N18 C46 1.369(13) .
N18 C47 1.389(14) .
N18 C56 1.405(14) .
C54 C55 1.391(15) .
C54 C53 1.399(16) .
C54 N16 1.437(14) .
N36 C91 1.326(15) .
N36 C93 1.349(17) .
N36 C103 1.459(15) .
N30 C76 1.340(15) .
N30 C78 1.387(15) .
N30 C90 1.428(15) .
N22 C58 1.353(14) .
N22 C60 1.359(15) .
N22 C69 1.420(15) .
C55 C56 1.357(15) .
N32 C79 1.331(15) .
N32 C80 1.355(15) .
N32 C88 1.454(14) .
N16 C43 1.327(15) .
N16 C45 1.384(13) .
C65 N26 1.358(16) .
C65 C66 1.397(17) .
N17 C46 1.316(14) .
N17 C48 1.369(14) .
N23 C61 1.307(15) .
N23 C63 1.354(16) .
C72 C67 1.363(16) .
C72 C71 1.404(17) .
N34 C82 1.335(17) .
N34 C84 1.342(15) .
N34 C87 1.439(15) .
N28 C73 1.335(16) .
N28 C74 1.404(15) .
N28 C85 1.428(14) .
C85 C90 1.361(15) .
C85 C86 1.369(16) .
N25 C64 1.337(15) .
N25 C66 1.367(16) .
N39 C97 1.351(16) .
N39 C98 1.395(16) .
C68 C69 1.368(16) .
C68 C67 1.422(17) .
N41 C94 1.306(14) .
N41 C96 1.373(14) .
C108 C103 1.385(16) .
C108 C107 1.401(16) .
N19 C49 1.282(14) .
N19 C50 1.371(15) .
N15 C43 1.292(14) .
N15 C44 1.373(14) .
N38 C101 1.319(15) .
N38 C100 1.351(16) .
N38 C107 1.430(14) .
N24 C61 1.371(16) .
N24 C71 1.405(14) .
N35 C91 1.329(14) .
N35 C92 1.354(16) .
N29 C76 1.336(14) .
N29 C77 1.389(15) .
N20 C49 1.327(15) .
N20 C51 1.390(16) .
N20 C52 1.445(14) .
C86 C87 1.382(17) .
C77 C78 1.338(16) .
C69 C70 1.384(16) .
C56 C57 1.376(16) .
N26 C64 1.359(15) .
N26 C67 1.437(16) .
C45 C44 1.360(15) .
C74 C75 1.354(16) .
N33 C82 1.337(14) .
N33 C83 1.357(16) .
C70 C71 1.373(17) .
C103 C104 1.405(17) .
N42 C94 1.338(16) .
N42 C95 1.422(15) .
N42 C104 1.435(15) .
N21 C58 1.327(15) .
N21 C59 1.363(14) .
N27 C73 1.357(14) .
N27 C75 1.397(16) .
N40 C97 1.321(16) .
N40 C99 1.374(17) .
N40 C106 1.443(15) .
C96 C95 1.332(16) .
C107 C106 1.383(17) .
C87 C88 1.377(16) .
C98 C99 1.321(16) .
C104 C105 1.350(17) .
C57 C52 1.378(16) .
C47 C48 1.316(15) .
C88 C89 1.359(16) .
N31 C79 1.330(15) .
N31 C81 1.388(16) .
C52 C53 1.391(16) .
C102 C101 1.345(17) .
C102 N37 1.374(15) .
C59 C60 1.353(18) .
C90 C89 1.416(16) .
C83 C84 1.382(18) .
C106 C105 1.405(17) .
C51 C50 1.381(16) .
C80 C81 1.347(17) .
C93 C92 1.354(18) .
N37 C100 1.371(14) .
N3 C7 1.474(17) .
N3 C8 1.48(2) .
N3 C9 1.522(17) .
N5 C15 1.44(2) .
N5 C14 1.452(15) .
N5 C13 1.481(18) .
N13 C37 1.426(16) .
N13 C38 1.528(17) .
N13 C39 1.529(16) .
N14 C40 1.504(15) .
N14 C42 1.503(17) .
N14 C41 1.534(17) .
N10 C29 1.45(2) .
N10 C30 1.53(2) .
N10 C28 1.54(2) .
N4 C12 1.434(18) .
N4 C11 1.513(19) .
N4 C10 1.529(18) .
N1 C1 1.485(15) .
N1 C2 1.491(17) .
N1 C3 1.557(16) .
N8 C23 1.486(18) .
N8 C24 1.516(16) .
N8 C22 1.523(18) .
N11 C31 1.412(17) .
N11 C32 1.49(2) .
N11 C33 1.55(2) .
N9 C27 1.443(18) .
N9 C26 1.477(18) .
N9 C25 1.473(19) .
N6 C16 1.43(2) .
N6 C17 1.47(2) .
N6 C18 1.516(17) .
N7 C20 1.483(19) .
N7 C21 1.496(17) .
N7 C19 1.53(2) .
O31 N53 1.255(12) .
O33 N53 1.262(13) .
N53 O32 1.241(13) .
N52 O30 1.172(18) .
N52 O29 1.206(15) .
N52 O28 1.247(16) .
N2 C5 1.466(19) .
N2 C4 1.480(18) .
N2 C6 1.506(17) .
O13 N47 1.279(14) .
N47 O14 1.223(14) .
N47 O15 1.258(13) .
C4 C3 1.496(18) .
N12 C36 1.451(18) .
N12 C35 1.47(2) .
N12 C34 1.49(3) .
C39 C40 1.48(2) .
C10 C9 1.40(2) .
C21 C22 1.47(2) .
O11 N46 1.07(2) .
C28 C27 1.36(2) .
O17 N48 1.24(3) .
C33 C34 1.34(3) .
O18 N48 1.30(4) .
C16 C15 1.31(3) .
N46 O12 1.06(2) .
N46 O10 1.29(3) .
O9 N45 1.22(2) .
O25 N51 1.48(4) .
O25 O26 1.78(3) .
O26 N51 1.53(3) .
N43 O1 1.04(7) .
N43 O2 1.01(9) .
N43 O3 1.29(11) .
O16 N48 1.33(4) .
O41 N56 1.40(5) .
N56 O40 1.14(5) .
N56 O42 1.42(10) .
O27 N51 1.45(4) .
N44 O4 1.103(19) .
N44 O6 1.109(17) .
N44 O5 1.166(18) .
N55 O37 0.997(15) .
N55 O39 1.309(19) .
N55 O38 1.337(17) .
O39 O38 1.80(2) .
O7 N45 1.28(2) .
